data_4028494
loop_
_publ_author_name
'Hui Zhao'
'Atsushi Kato'
'Kasumi Sato'
'Yue-Mei Jia'
'Chu-Yi Yu'

_publ_section_title
;
 Total Synthesis and Glycosidase Inhibition of Broussonetine I and J2
;
_journal_name_full 'Journal of Organic Chemistry'
_journal_page_first 7896
_journal_page_last 7902
_journal_paper_doi 10.1021/jo4010553
_journal_volume 78
_journal_year 2013
_chemical_absolute_configuration unk
_chemical_formula_moiety 'C24 H27 N O3'
_chemical_formula_sum 'C24 H27 N O3'
_chemical_formula_weight 377.47
_chemical_name_systematic
; 
 ? 
;
_space_group_IT_number 4
_symmetry_cell_setting monoclinic
_symmetry_space_group_name_Hall 'P 2yb'
_symmetry_space_group_name_H-M 'P 1 21 1'
_atom_sites_solution_hydrogens geom
_atom_sites_solution_primary direct
_atom_sites_solution_secondary difmap
_audit_creation_method SHELXL-97
_cell_angle_alpha 90.00
_cell_angle_beta 90.84(3)
_cell_angle_gamma 90.00
_cell_formula_units_Z 2
_cell_length_a 5.8867(12)
_cell_length_b 17.738(4)
_cell_length_c 9.807(2)
_cell_measurement_reflns_used 3598
_cell_measurement_temperature 173(2)
_cell_measurement_theta_max 27.4721
_cell_measurement_theta_min 2.0770
_cell_volume 1023.9(4)
_computing_cell_refinement 'CrystalClear (Rigaku Inc., 2008)'
_computing_data_collection 'CrystalClear (Rigaku Inc., 2008)'
_computing_data_reduction 'CrystalClear (Rigaku Inc., 2008)'
_computing_molecular_graphics
;
 Mercury: visualization and analysis of crystal structures, C. F. Macrae,
 P. R. Edgington, P. McCabe, E. Pidcock, G. P. Shields, R. Taylor,
 M. Towler and J. van de Streek, J. Appl. Cryst., 39, 453-457, 2006.
;
_computing_publication_material 'SHELX-97 (Sheldrick, 1997)'
_computing_structure_refinement 'SHELXL-97 (Sheldrick, 1997)'
_computing_structure_solution 'SHELXS-97 (Sheldrick, 1990)'
_diffrn_ambient_temperature 173(2)
_diffrn_detector_area_resol_mean 28.5714
_diffrn_measured_fraction_theta_full 0.993
_diffrn_measured_fraction_theta_max 0.993
_diffrn_measurement_device_type 'MM007HF + CCD (Saturn724+)'
_diffrn_measurement_method '\w scans at fixed \c = 45\%'
_diffrn_radiation_monochromator Confocal
_diffrn_radiation_source 'Rotating Anode'
_diffrn_radiation_type MoK\a
_diffrn_radiation_wavelength 0.71073
_diffrn_reflns_av_R_equivalents 0.0447
_diffrn_reflns_av_sigmaI/netI 0.0483
_diffrn_reflns_limit_h_max 7
_diffrn_reflns_limit_h_min -7
_diffrn_reflns_limit_k_max 20
_diffrn_reflns_limit_k_min -22
_diffrn_reflns_limit_l_max 12
_diffrn_reflns_limit_l_min -12
_diffrn_reflns_number 6943
_diffrn_reflns_theta_full 27.47
_diffrn_reflns_theta_max 27.47
_diffrn_reflns_theta_min 2.08
_exptl_absorpt_coefficient_mu 0.080
_exptl_absorpt_correction_T_max 1.0000
_exptl_absorpt_correction_T_min 0.8416
_exptl_absorpt_correction_type multi-scan
_exptl_absorpt_process_details 'CrystalClear (Rigaku Inc., 2008)'
_exptl_crystal_colour Colorless
_exptl_crystal_density_diffrn 1.224
_exptl_crystal_description plate
_exptl_crystal_F_000 404
_exptl_crystal_size_max 0.21
_exptl_crystal_size_mid 0.14
_exptl_crystal_size_min 0.04
_refine_diff_density_max 0.224
_refine_diff_density_min -0.165
_refine_diff_density_rms 0.039
_refine_ls_abs_structure_details 'Flack H D (1983), Acta Cryst. A39, 876-881'
_refine_ls_abs_structure_Flack -0.2(16)
_refine_ls_extinction_method none
_refine_ls_goodness_of_fit_ref 1.134
_refine_ls_hydrogen_treatment constr
_refine_ls_matrix_type full
_refine_ls_number_parameters 253
_refine_ls_number_reflns 2412
_refine_ls_number_restraints 1
_refine_ls_restrained_S_all 1.134
_refine_ls_R_factor_all 0.0641
_refine_ls_R_factor_gt 0.0578
_refine_ls_shift/su_max 0.000
_refine_ls_shift/su_mean 0.000
_refine_ls_structure_factor_coef Fsqd
_refine_ls_weighting_details 'calc w=1/[\s^2^(Fo^2^)+(0.0158P)^2^+0.3497P] where P=(Fo^2^+2Fc^2^)/3'
_refine_ls_weighting_scheme calc
_refine_ls_wR_factor_gt 0.0908
_refine_ls_wR_factor_ref 0.0935
_reflns_number_gt 2204
_reflns_number_total 2412
_reflns_threshold_expression >2sigma(I)
_cod_data_source_file jo4010553_si_002.cif
_cod_data_source_block a
_cod_database_code 4028494

loop_
_symmetry_equiv_pos_as_xyz
'x, y, z'
'-x, y+1/2, -z'

loop_
_atom_site_label
_atom_site_type_symbol
_atom_site_fract_x
_atom_site_fract_y
_atom_site_fract_z
_atom_site_U_iso_or_equiv
_atom_site_adp_type
_atom_site_occupancy
_atom_site_symmetry_multiplicity
_atom_site_calc_flag
_atom_site_refinement_flags
O1 O 0.3669(4) 0.17065(13) 0.8169(2) 0.0394(6) Uani 1 1 d .
O2 O 0.6500(3) 0.22647(12) 0.7135(2) 0.0313(5) Uani 1 1 d .
O3 O 0.8480(3) 0.36164(11) 0.8250(2) 0.0247(4) Uani 1 1 d .
N1 N 0.6672(4) 0.20909(15) 0.9472(3) 0.0310(6) Uani 1 1 d .
C1 C 0.5538(5) 0.20012(17) 0.8286(3) 0.0284(7) Uani 1 1 d .
C2 C 0.5892(6) 0.1681(2) 1.0674(3) 0.0427(9) Uani 1 1 d .
H2B H 0.6958 0.1264 1.0882 0.051 Uiso 1 1 calc R
H2A H 0.4379 0.1459 1.0477 0.051 Uiso 1 1 calc R
C3 C 0.5742(6) 0.2193(2) 1.1895(4) 0.0492(10) Uani 1 1 d .
H3B H 0.5315 0.1896 1.2706 0.059 Uiso 1 1 calc R
H3A H 0.4552 0.2578 1.1730 0.059 Uiso 1 1 calc R
C4 C 0.7996(6) 0.2577(2) 1.2159(3) 0.0448(9) Uani 1 1 d .
H4A H 0.9148 0.2196 1.2427 0.054 Uiso 1 1 calc R
H4B H 0.7848 0.2939 1.2920 0.054 Uiso 1 1 calc R
C5 C 0.8768(6) 0.2990(2) 1.0891(3) 0.0377(8) Uani 1 1 d .
H5B H 1.0293 0.3208 1.1067 0.045 Uiso 1 1 calc R
H5A H 0.7709 0.3411 1.0696 0.045 Uiso 1 1 calc R
C6 C 0.8870(5) 0.24785(17) 0.9645(3) 0.0268(7) Uani 1 1 d .
H6 H 1.0049 0.2085 0.9835 0.032 Uiso 1 1 calc R
C7 C 0.9558(5) 0.28955(16) 0.8359(3) 0.0239(6) Uani 1 1 d .
H7 H 1.1242 0.2970 0.8380 0.029 Uiso 1 1 calc R
C8 C 0.8928(5) 0.24166(17) 0.7134(3) 0.0256(6) Uani 1 1 d .
H8 H 0.9775 0.1929 0.7187 0.031 Uiso 1 1 calc R
C9 C 0.9306(5) 0.27754(19) 0.5751(3) 0.0295(7) Uani 1 1 d .
H9A H 0.8586 0.2453 0.5043 0.035 Uiso 1 1 calc R
H9B H 0.8523 0.3269 0.5728 0.035 Uiso 1 1 calc R
C10 C 1.1732(5) 0.2893(2) 0.5393(3) 0.0348(8) Uani 1 1 d .
H10 H 1.2813 0.2538 0.5724 0.042 Uiso 1 1 calc R
C11 C 1.2477(7) 0.3454(2) 0.4653(4) 0.0503(10) Uani 1 1 d .
H11A H 1.1444 0.3820 0.4306 0.060 Uiso 1 1 calc R
H11B H 1.4051 0.3494 0.4465 0.060 Uiso 1 1 calc R
C12 C 1.0007(5) 0.42280(16) 0.7972(3) 0.0259(6) Uani 1 1 d .
H12 H 1.1372 0.4015 0.7515 0.031 Uiso 1 1 calc R
C13 C 0.8853(6) 0.47698(18) 0.6989(3) 0.0326(7) Uani 1 1 d .
C14 C 1.0053(8) 0.5392(2) 0.6552(4) 0.0536(11) Uani 1 1 d .
H14 H 1.1506 0.5500 0.6940 0.064 Uiso 1 1 calc R
C15 C 0.9152(9) 0.5858(2) 0.5556(5) 0.0725(15) Uani 1 1 d .
H15 H 1.0014 0.6277 0.5253 0.087 Uiso 1 1 calc R
C16 C 0.7059(9) 0.5732(2) 0.4999(4) 0.0672(14) Uani 1 1 d .
H16 H 0.6460 0.6057 0.4313 0.081 Uiso 1 1 calc R
C17 C 0.5831(7) 0.5127(2) 0.5443(4) 0.0536(11) Uani 1 1 d .
H17 H 0.4355 0.5038 0.5073 0.064 Uiso 1 1 calc R
C18 C 0.6716(6) 0.4644(2) 0.6426(3) 0.0389(8) Uani 1 1 d .
H18 H 0.5849 0.4223 0.6717 0.047 Uiso 1 1 calc R
C19 C 1.0788(5) 0.45876(17) 0.9300(3) 0.0262(6) Uani 1 1 d .
C20 C 0.9315(5) 0.50430(17) 1.0030(3) 0.0300(7) Uani 1 1 d .
H20 H 0.7861 0.5160 0.9653 0.036 Uiso 1 1 calc R
C21 C 0.9932(6) 0.53289(19) 1.1295(3) 0.0355(8) Uani 1 1 d .
H21 H 0.8907 0.5637 1.1786 0.043 Uiso 1 1 calc R
C22 C 1.2061(6) 0.5162(2) 1.1840(4) 0.0397(8) Uani 1 1 d .
H22 H 1.2492 0.5352 1.2712 0.048 Uiso 1 1 calc R
C23 C 1.3550(6) 0.4721(2) 1.1123(3) 0.0389(8) Uani 1 1 d .
H23 H 1.5010 0.4611 1.1498 0.047 Uiso 1 1 calc R
C24 C 1.2923(5) 0.44379(19) 0.9855(3) 0.0341(8) Uani 1 1 d .
H24 H 1.3966 0.4138 0.9360 0.041 Uiso 1 1 calc R

loop_
_atom_site_aniso_label
_atom_site_aniso_U_11
_atom_site_aniso_U_22
_atom_site_aniso_U_33
_atom_site_aniso_U_23
_atom_site_aniso_U_13
_atom_site_aniso_U_12
O1 0.0283(12) 0.0391(14) 0.0506(15) 0.0002(12) -0.0037(10) -0.0054(11)
O2 0.0294(10) 0.0366(13) 0.0277(12) 0.0028(10) -0.0056(9) -0.0044(10)
O3 0.0272(10) 0.0178(10) 0.0290(11) 0.0019(9) 0.0007(8) 0.0006(9)
N1 0.0331(14) 0.0309(15) 0.0290(14) 0.0054(12) -0.0018(11) -0.0052(11)
C1 0.0278(15) 0.0229(16) 0.0345(17) 0.0005(14) -0.0023(13) 0.0031(12)
C2 0.051(2) 0.042(2) 0.036(2) 0.0053(17) 0.0075(16) -0.0152(17)
C3 0.055(2) 0.062(3) 0.0308(19) 0.0057(19) 0.0100(17) -0.004(2)
C4 0.064(2) 0.049(2) 0.0218(17) 0.0028(17) -0.0026(15) -0.0049(19)
C5 0.047(2) 0.041(2) 0.0245(16) -0.0027(15) -0.0018(14) -0.0078(16)
C6 0.0288(15) 0.0247(16) 0.0266(16) 0.0029(13) -0.0051(12) 0.0010(13)
C7 0.0243(14) 0.0214(15) 0.0257(15) 0.0001(13) -0.0026(11) 0.0009(12)
C8 0.0279(14) 0.0242(16) 0.0246(16) -0.0013(13) -0.0045(11) 0.0030(12)
C9 0.0394(17) 0.0271(16) 0.0219(15) 0.0003(14) -0.0013(12) 0.0055(14)
C10 0.0399(18) 0.038(2) 0.0263(17) -0.0037(16) 0.0004(13) 0.0006(15)
C11 0.052(2) 0.053(3) 0.046(2) 0.003(2) 0.0050(18) -0.010(2)
C12 0.0272(15) 0.0226(15) 0.0278(16) -0.0001(13) 0.0020(12) -0.0010(12)
C13 0.0456(18) 0.0276(18) 0.0246(16) -0.0044(14) -0.0014(13) -0.0011(15)
C14 0.081(3) 0.038(2) 0.042(2) 0.0116(19) -0.017(2) -0.021(2)
C15 0.128(4) 0.040(2) 0.049(3) 0.016(2) -0.019(3) -0.029(3)
C16 0.118(4) 0.036(2) 0.047(3) 0.009(2) -0.028(3) 0.003(3)
C17 0.067(3) 0.048(2) 0.045(2) 0.006(2) -0.016(2) 0.012(2)
C18 0.0446(19) 0.0359(19) 0.0361(19) 0.0050(17) -0.0055(15) 0.0015(16)
C19 0.0266(15) 0.0243(16) 0.0278(16) 0.0017(13) 0.0018(12) -0.0019(12)
C20 0.0275(15) 0.0248(16) 0.0375(18) -0.0013(15) -0.0019(13) 0.0011(13)
C21 0.0458(19) 0.0297(17) 0.0312(18) -0.0052(15) 0.0042(14) 0.0006(15)
C22 0.048(2) 0.042(2) 0.0283(18) -0.0101(16) -0.0074(15) -0.0094(17)
C23 0.0332(17) 0.045(2) 0.0386(19) 0.0012(17) -0.0102(14) -0.0052(16)
C24 0.0278(16) 0.0357(19) 0.0387(19) -0.0005(16) 0.0020(13) -0.0007(14)

loop_
_atom_type_symbol
_atom_type_description
_atom_type_scat_dispersion_real
_atom_type_scat_dispersion_imag
_atom_type_scat_source
C C 0.0033 0.0016 'International Tables Vol C Tables 4.2.6.8 and 6.1.1.4'
H H 0.0000 0.0000 'International Tables Vol C Tables 4.2.6.8 and 6.1.1.4'
N N 0.0061 0.0033 'International Tables Vol C Tables 4.2.6.8 and 6.1.1.4'
O O 0.0106 0.0060 'International Tables Vol C Tables 4.2.6.8 and 6.1.1.4'

loop_
_geom_angle_atom_site_label_1
_geom_angle_atom_site_label_2
_geom_angle_atom_site_label_3
_geom_angle
C1 O2 C8 119.2(2)
C7 O3 C12 114.3(2)
C1 N1 C2 118.7(3)
C1 N1 C6 125.4(3)
C2 N1 C6 115.1(2)
O1 C1 N1 124.6(3)
O1 C1 O2 117.2(3)
N1 C1 O2 118.2(3)
N1 C2 C3 111.3(3)
N1 C2 H2B 109.4
C3 C2 H2B 109.4
N1 C2 H2A 109.4
C3 C2 H2A 109.4
H2B C2 H2A 108.0
C2 C3 C4 110.3(3)
C2 C3 H3B 109.6
C4 C3 H3B 109.6
C2 C3 H3A 109.6
C4 C3 H3A 109.6
H3B C3 H3A 108.1
C3 C4 C5 110.5(3)
C3 C4 H4A 109.6
C5 C4 H4A 109.6
C3 C4 H4B 109.6
C5 C4 H4B 109.6
H4A C4 H4B 108.1
C4 C5 C6 112.6(3)
C4 C5 H5B 109.1
C6 C5 H5B 109.1
C4 C5 H5A 109.1
C6 C5 H5A 109.1
H5B C5 H5A 107.8
N1 C6 C7 112.1(2)
N1 C6 C5 109.0(2)
C7 C6 C5 112.9(2)
N1 C6 H6 107.6
C7 C6 H6 107.6
C5 C6 H6 107.6
O3 C7 C8 109.9(2)
O3 C7 C6 111.9(2)
C8 C7 C6 108.7(2)
O3 C7 H7 108.8
C8 C7 H7 108.8
C6 C7 H7 108.8
O2 C8 C7 109.5(2)
O2 C8 C9 103.6(2)
C7 C8 C9 115.9(3)
O2 C8 H8 109.2
C7 C8 H8 109.2
C9 C8 H8 109.2
C10 C9 C8 115.0(2)
C10 C9 H9A 108.5
C8 C9 H9A 108.5
C10 C9 H9B 108.5
C8 C9 H9B 108.5
H9A C9 H9B 107.5
C11 C10 C9 124.5(3)
C11 C10 H10 117.7
C9 C10 H10 117.7
C10 C11 H11A 120.0
C10 C11 H11B 120.0
H11A C11 H11B 120.0
O3 C12 C19 109.7(2)
O3 C12 C13 108.9(2)
C19 C12 C13 114.1(3)
O3 C12 H12 108.0
C19 C12 H12 108.0
C13 C12 H12 108.0
C14 C13 C18 118.1(3)
C14 C13 C12 118.5(3)
C18 C13 C12 123.2(3)
C15 C14 C13 120.3(4)
C15 C14 H14 119.8
C13 C14 H14 119.8
C16 C15 C14 121.5(4)
C16 C15 H15 119.2
C14 C15 H15 119.2
C15 C16 C17 118.8(4)
C15 C16 H16 120.6
C17 C16 H16 120.6
C16 C17 C18 120.8(4)
C16 C17 H17 119.6
C18 C17 H17 119.6
C13 C18 C17 120.4(4)
C13 C18 H18 119.8
C17 C18 H18 119.8
C24 C19 C20 118.6(3)
C24 C19 C12 121.2(3)
C20 C19 C12 120.2(3)
C21 C20 C19 121.1(3)
C21 C20 H20 119.5
C19 C20 H20 119.5
C20 C21 C22 119.4(3)
C20 C21 H21 120.3
C22 C21 H21 120.3
C23 C22 C21 120.2(3)
C23 C22 H22 119.9
C21 C22 H22 119.9
C22 C23 C24 120.1(3)
C22 C23 H23 119.9
C24 C23 H23 119.9
C23 C24 C19 120.6(3)
C23 C24 H24 119.7
C19 C24 H24 119.7

loop_
_geom_bond_atom_site_label_1
_geom_bond_atom_site_label_2
_geom_bond_distance
O1 C1 1.222(4)
O2 C1 1.354(4)
O2 C8 1.454(3)
O3 C7 1.431(3)
O3 C12 1.438(3)
N1 C1 1.342(4)
N1 C2 1.464(4)
N1 C6 1.473(4)
C2 C3 1.507(5)
C2 H2B 0.9900
C2 H2A 0.9900
C3 C4 1.510(5)
C3 H3B 0.9900
C3 H3A 0.9900
C4 C5 1.519(5)
C4 H4A 0.9900
C4 H4B 0.9900
C5 C6 1.524(4)
C5 H5B 0.9900
C5 H5A 0.9900
C6 C7 1.522(4)
C6 H6 1.0000
C7 C8 1.512(4)
C7 H7 1.0000
C8 C9 1.518(4)
C8 H8 1.0000
C9 C10 1.490(4)
C9 H9A 0.9900
C9 H9B 0.9900
C10 C11 1.310(5)
C10 H10 0.9500
C11 H11A 0.9500
C11 H11B 0.9500
C12 C19 1.515(4)
C12 C13 1.515(4)
C12 H12 1.0000
C13 C14 1.382(5)
C13 C18 1.384(4)
C14 C15 1.380(6)
C14 H14 0.9500
C15 C16 1.359(6)
C15 H15 0.9500
C16 C17 1.368(6)
C16 H16 0.9500
C17 C18 1.387(5)
C17 H17 0.9500
C18 H18 0.9500
C19 C24 1.388(4)
C19 C20 1.391(4)
C20 C21 1.385(4)
C20 H20 0.9500
C21 C22 1.387(5)
C21 H21 0.9500
C22 C23 1.375(5)
C22 H22 0.9500
C23 C24 1.387(4)
C23 H23 0.9500
C24 H24 0.9500

loop_
_geom_torsion_atom_site_label_1
_geom_torsion_atom_site_label_2
_geom_torsion_atom_site_label_3
_geom_torsion_atom_site_label_4
_geom_torsion
C2 N1 C1 O1 13.3(5)
C6 N1 C1 O1 -176.7(3)
C2 N1 C1 O2 -167.8(3)
C6 N1 C1 O2 2.2(4)
C8 O2 C1 O1 -162.3(3)
C8 O2 C1 N1 18.7(4)
C1 N1 C2 C3 -132.5(3)
C6 N1 C2 C3 56.5(4)
N1 C2 C3 C4 -55.4(4)
C2 C3 C4 C5 55.1(4)
C3 C4 C5 C6 -55.0(4)
C1 N1 C6 C7 10.1(4)
C2 N1 C6 C7 -179.6(3)
C1 N1 C6 C5 135.8(3)
C2 N1 C6 C5 -53.9(3)
C4 C5 C6 N1 52.7(4)
C4 C5 C6 C7 177.8(3)
C12 O3 C7 C8 -109.1(3)
C12 O3 C7 C6 130.1(3)
N1 C6 C7 O3 82.0(3)
C5 C6 C7 O3 -41.5(3)
N1 C6 C7 C8 -39.4(3)
C5 C6 C7 C8 -163.0(2)
C1 O2 C8 C7 -49.9(3)
C1 O2 C8 C9 -174.1(2)
O3 C7 C8 O2 -64.5(3)
C6 C7 C8 O2 58.2(3)
O3 C7 C8 C9 52.2(3)
C6 C7 C8 C9 174.9(2)
O2 C8 C9 C10 -171.8(3)
C7 C8 C9 C10 68.3(4)
C8 C9 C10 C11 -147.3(3)
C7 O3 C12 C19 -93.0(3)
C7 O3 C12 C13 141.5(2)
O3 C12 C13 C14 -178.2(3)
C19 C12 C13 C14 58.9(4)
O3 C12 C13 C18 -3.2(4)
C19 C12 C13 C18 -126.0(3)
C18 C13 C14 C15 -1.8(6)
C12 C13 C14 C15 173.6(4)
C13 C14 C15 C16 1.4(7)
C14 C15 C16 C17 0.0(7)
C15 C16 C17 C18 -1.1(7)
C14 C13 C18 C17 0.7(5)
C12 C13 C18 C17 -174.4(3)
C16 C17 C18 C13 0.7(6)
O3 C12 C19 C24 102.3(3)
C13 C12 C19 C24 -135.2(3)
O3 C12 C19 C20 -73.9(3)
C13 C12 C19 C20 48.5(4)
C24 C19 C20 C21 -1.4(5)
C12 C19 C20 C21 174.9(3)
C19 C20 C21 C22 0.4(5)
C20 C21 C22 C23 0.6(5)
C21 C22 C23 C24 -0.4(6)
C22 C23 C24 C19 -0.7(5)
C20 C19 C24 C23 1.6(5)
C12 C19 C24 C23 -174.7(3)
